data_7057716
loop_
_publ_author_name
'Guo, Lihua'
'Zhang, Hairong'
'Tian, Meng'
'Tian, Zhenzhen'
'Xu, Yanjian'
'Yang, Yuliang'
'Peng, Hongwei'
'Liu, Peng'
'Liu, Zhe'

_publ_section_title
;
 Electronic effects on reactivity and anticancer activity by half-sandwich
 N,N-chelated iridium(iii) complexes
;
_journal_issue 19
_journal_name_full 'New Journal of Chemistry'
_journal_page_first 16183
_journal_paper_doi 10.1039/C8NJ03360A
_journal_volume 42
_journal_year 2018
_chemical_formula_sum 'C33 H33 Cl F6 Ir N2 O2 P'
_chemical_formula_weight 862.23
_space_group_IT_number 14
_space_group_name_Hall '-P 2ybc'
_space_group_name_H-M_alt 'P 1 21/c 1'
_symmetry_cell_setting monoclinic
_symmetry_space_group_name_Hall '-P 2ybc'
_symmetry_space_group_name_H-M 'P 1 21/c 1'
_atom_sites_solution_hydrogens geom
_atom_sites_solution_primary direct
_atom_sites_solution_secondary difmap
_audit_creation_method SHELXL-97
_audit_update_record
;
2018-01-05 deposited with the CCDC.
2018-09-04 downloaded from the CCDC.
;
_cell_angle_alpha 90.00
_cell_angle_beta 92.8730(10)
_cell_angle_gamma 90.00
_cell_formula_units_Z 4
_cell_length_a 10.0370(9)
_cell_length_b 19.4409(15)
_cell_length_c 16.9061(13)
_cell_measurement_reflns_used 2978
_cell_measurement_temperature 298(2)
_cell_measurement_theta_max 21.195
_cell_measurement_theta_min 2.286
_cell_volume 3294.7(5)
_computing_structure_refinement 'SHELXL-97 (Sheldrick, 1997)'
_computing_structure_solution 'SHELXS-97 (Sheldrick, 1990)'
_diffrn_ambient_temperature 298(2)
_diffrn_measured_fraction_theta_full 0.998
_diffrn_measured_fraction_theta_max 0.998
_diffrn_measurement_device_type 'CCD area detector'
_diffrn_measurement_method 'phi and omega scans'
_diffrn_radiation_monochromator graphite
_diffrn_radiation_source 'fine-focus sealed tube'
_diffrn_radiation_type MoK\a
_diffrn_radiation_wavelength 0.71073
_diffrn_reflns_av_R_equivalents 0.0790
_diffrn_reflns_av_unetI/netI 0.1013
_diffrn_reflns_limit_h_max 10
_diffrn_reflns_limit_h_min -11
_diffrn_reflns_limit_k_max 23
_diffrn_reflns_limit_k_min -23
_diffrn_reflns_limit_l_max 20
_diffrn_reflns_limit_l_min -16
_diffrn_reflns_number 16339
_diffrn_reflns_theta_full 25.02
_diffrn_reflns_theta_max 25.02
_diffrn_reflns_theta_min 2.29
_exptl_absorpt_coefficient_mu 4.249
_exptl_absorpt_correction_T_max 0.6296
_exptl_absorpt_correction_T_min 0.4690
_exptl_absorpt_correction_type multi-scan
_exptl_absorpt_process_details sadabs
_exptl_crystal_colour yellow
_exptl_crystal_density_diffrn 1.738
_exptl_crystal_density_method 'not measured'
_exptl_crystal_description block
_exptl_crystal_F_000 1696
_exptl_crystal_size_max 0.21
_exptl_crystal_size_mid 0.16
_exptl_crystal_size_min 0.12
_refine_diff_density_max 1.579
_refine_diff_density_min -1.029
_refine_diff_density_rms 0.160
_refine_ls_extinction_method none
_refine_ls_goodness_of_fit_ref 0.968
_refine_ls_hydrogen_treatment mixed
_refine_ls_matrix_type full
_refine_ls_number_parameters 439
_refine_ls_number_reflns 5794
_refine_ls_number_restraints 1
_refine_ls_restrained_S_all 0.968
_refine_ls_R_factor_all 0.1161
_refine_ls_R_factor_gt 0.0519
_refine_ls_shift/su_max 0.001
_refine_ls_shift/su_mean 0.000
_refine_ls_structure_factor_coef Fsqd
_refine_ls_weighting_details 'calc w=1/[\s^2^(Fo^2^)+(0.0755P)^2^+0.0000P] where P=(Fo^2^+2Fc^2^)/3'
_refine_ls_weighting_scheme calc
_refine_ls_wR_factor_gt 0.1216
_refine_ls_wR_factor_ref 0.1499
_reflns_number_gt 3342
_reflns_number_total 5794
_reflns_threshold_expression >2sigma(I)
_cod_data_source_file c8nj03360a2.cif
_cod_data_source_block 160522f
_cod_depositor_comments
;
The following automatic conversions were performed:

'_symmetry_cell_setting' value 'Monoclinic' changed to 'monoclinic'
according to
/home/data/users/saulius/crontab/automatic-downloads/rss-feeds/RSC/lib/dictionaries/cif_core.dic
dictionary named 'cif_core.dic' version 2.4.2 from 2011-04-26.

Automatic conversion script
Id: cif_fix_values 4973 2017-02-22 13:04:09Z antanas 

 Adding full bibliography for 7057716--7057718.cif.
;
_cod_original_sg_symbol_H-M P2(1)/c
_cod_database_code 7057716

loop_
_symmetry_equiv_pos_as_xyz
'x, y, z'
'-x, y+1/2, -z+1/2'
'-x, -y, -z'
'x, -y-1/2, z-1/2'

loop_
_atom_site_label
_atom_site_type_symbol
_atom_site_fract_x
_atom_site_fract_y
_atom_site_fract_z
_atom_site_U_iso_or_equiv
_atom_site_adp_type
_atom_site_occupancy
_atom_site_symmetry_multiplicity
_atom_site_calc_flag
_atom_site_refinement_flags
_atom_site_disorder_assembly
_atom_site_disorder_group
Ir1 Ir 0.66997(4) 0.20728(2) 0.46271(2) 0.04512(18) Uani 1 1 d . . .
Cl1 Cl 0.7208(9) 0.1157(6) 0.3892(5) 0.073(2) Uani 0.436(8) 1 d P A 1
Cl2 Cl 0.7214(13) 0.0735(8) 0.4102(7) 0.073(2) Uani 0.314(8) 1 d P A 2
Cl3 Cl 0.7230(13) 0.1386(7) 0.3192(7) 0.073(2) Uani 0.250(5) 1 d P A 3
P1 P 0.2007(3) 0.3249(2) 0.2103(2) 0.0679(10) Uani 1 1 d . . .
N2 N 0.4765(8) 0.1672(5) 0.4489(5) 0.047(2) Uani 1 1 d . A .
N1 N 0.6630(8) 0.1362(5) 0.5545(5) 0.049(2) Uani 1 1 d . A .
F1 F 0.1200(9) 0.2529(5) 0.2079(5) 0.110(3) Uani 1 1 d . . .
F2 F 0.2787(10) 0.3935(5) 0.2131(6) 0.139(4) Uani 1 1 d . . .
F3 F 0.1953(9) 0.3259(5) 0.3036(5) 0.117(3) Uani 1 1 d . . .
F4 F 0.3360(9) 0.2820(5) 0.2199(6) 0.128(4) Uani 1 1 d . . .
F5 F 0.2119(9) 0.3177(5) 0.1184(5) 0.120(3) Uani 1 1 d . . .
F6 F 0.0643(8) 0.3622(5) 0.2029(6) 0.123(3) Uani 1 1 d . . .
O1 O 0.1129(8) 0.0726(5) 0.4221(5) 0.082(3) Uani 1 1 d . . .
O2 O 0.6289(8) 0.0015(4) 0.7401(4) 0.069(2) Uani 1 1 d . A .
C1 C 0.6284(11) 0.3163(6) 0.4822(7) 0.058(3) Uani 1 1 d . A .
C2 C 0.7429(11) 0.2956(6) 0.5323(7) 0.057(3) Uani 1 1 d . A .
C3 C 0.8445(11) 0.2727(6) 0.4823(7) 0.059(3) Uani 1 1 d . A .
C4 C 0.7963(11) 0.2808(6) 0.4038(7) 0.060(3) Uani 1 1 d . A .
C5 C 0.6646(11) 0.3055(6) 0.4006(7) 0.062(3) Uani 1 1 d . A .
C6 C 0.5020(11) 0.3458(6) 0.5086(7) 0.059(3) Uani 1 1 d . . .
C7 C 0.4575(13) 0.4082(7) 0.4768(8) 0.075(4) Uani 1 1 d . A .
H7 H 0.5044 0.4292 0.4374 0.090 Uiso 1 1 calc R . .
C8 C 0.3439(13) 0.4392(7) 0.5035(9) 0.082(4) Uani 1 1 d . . .
H8 H 0.3141 0.4800 0.4800 0.099 Uiso 1 1 calc R A .
C9 C 0.2749(14) 0.4120(8) 0.5625(10) 0.079(4) Uani 1 1 d . A .
C10 C 0.3187(13) 0.3492(7) 0.5920(9) 0.077(4) Uani 1 1 d . . .
H10 H 0.2711 0.3284 0.6314 0.092 Uiso 1 1 calc R A .
C11 C 0.4275(12) 0.3165(7) 0.5664(8) 0.065(3) Uani 1 1 d . A .
H11 H 0.4524 0.2741 0.5879 0.079 Uiso 1 1 calc R . .
C12 C 0.1588(16) 0.4481(9) 0.5922(11) 0.093(5) Uani 1 1 d . . .
C13 C 0.1282(17) 0.5154(9) 0.5734(11) 0.109(5) Uani 1 1 d . A .
H13 H 0.1818 0.5380 0.5384 0.130 Uiso 1 1 calc R . .
C14 C 0.0253(18) 0.5507(10) 0.6025(12) 0.115(6) Uani 1 1 d . . .
H14 H 0.0111 0.5968 0.5898 0.138 Uiso 1 1 calc R A .
C15 C -0.0538(18) 0.5179(11) 0.6492(12) 0.117(6) Uani 1 1 d . A .
H15 H -0.1286 0.5411 0.6657 0.140 Uiso 1 1 calc R . .
C16 C -0.0341(18) 0.4521(11) 0.6753(13) 0.131(7) Uani 1 1 d . . .
H16 H -0.0891 0.4309 0.7106 0.157 Uiso 1 1 calc R A .
C17 C 0.0820(17) 0.4174(9) 0.6426(11) 0.114(6) Uani 1 1 d . A .
H17 H 0.1016 0.3725 0.6580 0.137 Uiso 1 1 calc R . .
C18 C 0.7510(13) 0.3009(7) 0.6212(7) 0.072(4) Uani 1 1 d . . .
H18A H 0.7826 0.2582 0.6435 0.108 Uiso 1 1 calc R A .
H18B H 0.6641 0.3108 0.6396 0.108 Uiso 1 1 calc R . .
H18C H 0.8114 0.3372 0.6372 0.108 Uiso 1 1 calc R . .
C19 C 0.9824(11) 0.2537(8) 0.5096(8) 0.082(4) Uani 1 1 d . . .
H19A H 1.0382 0.2938 0.5097 0.123 Uiso 1 1 calc R A .
H19B H 1.0164 0.2198 0.4746 0.123 Uiso 1 1 calc R . .
H19C H 0.9819 0.2352 0.5622 0.123 Uiso 1 1 calc R . .
C20 C 0.8758(13) 0.2685(8) 0.3342(8) 0.091(5) Uani 1 1 d . . .
H20A H 0.9279 0.2275 0.3423 0.136 Uiso 1 1 calc R A .
H20B H 0.9341 0.3069 0.3270 0.136 Uiso 1 1 calc R . .
H20C H 0.8172 0.2632 0.2879 0.136 Uiso 1 1 calc R . .
C21 C 0.5830(12) 0.3257(7) 0.3274(7) 0.077(4) Uani 1 1 d . . .
H21A H 0.6275 0.3619 0.3006 0.116 Uiso 1 1 calc R A .
H21B H 0.4969 0.3414 0.3420 0.116 Uiso 1 1 calc R . .
H21C H 0.5723 0.2867 0.2929 0.116 Uiso 1 1 calc R . .
C22 C 0.3896(11) 0.1837(6) 0.3891(7) 0.059(3) Uani 1 1 d . . .
H22 H 0.4145 0.2171 0.3534 0.070 Uiso 1 1 calc R A .
C23 C 0.2668(10) 0.1543(6) 0.3776(7) 0.056(3) Uani 1 1 d . A .
H23 H 0.2084 0.1677 0.3360 0.067 Uiso 1 1 calc R . .
C24 C 0.2327(11) 0.1034(6) 0.4306(7) 0.059(3) Uani 1 1 d . A .
C25 C 0.3205(10) 0.0864(6) 0.4930(6) 0.048(3) Uani 1 1 d . . .
H25 H 0.2972 0.0535 0.5299 0.058 Uiso 1 1 calc R . .
C26 C 0.4419(9) 0.1181(6) 0.5001(6) 0.044(3) Uani 1 1 d . A .
C27 C 0.5460(10) 0.1018(6) 0.5622(6) 0.048(3) Uani 1 1 d . . .
C28 C 0.5311(10) 0.0554(6) 0.6222(6) 0.047(3) Uani 1 1 d . A .
H28 H 0.4508 0.0319 0.6256 0.057 Uiso 1 1 calc R . .
C29 C 0.6339(11) 0.0432(6) 0.6775(7) 0.056(3) Uani 1 1 d . . .
C30 C 0.7553(11) 0.0773(6) 0.6680(7) 0.060(3) Uani 1 1 d . A .
H30 H 0.8279 0.0700 0.7034 0.072 Uiso 1 1 calc R . .
C31 C 0.7639(10) 0.1204(6) 0.6068(6) 0.052(3) Uani 1 1 d . . .
H31 H 0.8461 0.1411 0.5999 0.063 Uiso 1 1 calc R A .
C32 C 0.053(2) 0.0362(13) 0.4815(14) 0.066(7) Uani 0.50 1 d P . 1
H32A H 0.1065 0.0377 0.5300 0.099 Uiso 0.50 1 d PR . 1
H32B H -0.0337 0.0553 0.4901 0.099 Uiso 0.50 1 d PR . 1
H32C H 0.0425 -0.0107 0.4643 0.099 Uiso 0.50 1 d PR . 1
C32' C 0.037(2) 0.0718(14) 0.3505(14) 0.075(8) Uani 0.50 1 d P . 2
H32D H -0.0202 0.0323 0.3489 0.112 Uiso 0.50 1 calc PR . 2
H32E H 0.0958 0.0697 0.3074 0.112 Uiso 0.50 1 calc PR . 2
H32F H -0.0156 0.1129 0.3461 0.112 Uiso 0.50 1 calc PR . 2
C33 C 0.5061(13) -0.0309(7) 0.7560(7) 0.087(5) Uani 1 1 d . . .
H33A H 0.4403 0.0035 0.7654 0.130 Uiso 1 1 calc R A .
H33B H 0.5184 -0.0597 0.8019 0.130 Uiso 1 1 calc R . .
H33C H 0.4767 -0.0584 0.7113 0.130 Uiso 1 1 calc R . .

loop_
_atom_site_aniso_label
_atom_site_aniso_U_11
_atom_site_aniso_U_22
_atom_site_aniso_U_33
_atom_site_aniso_U_23
_atom_site_aniso_U_13
_atom_site_aniso_U_12
Ir1 0.0340(2) 0.0626(3) 0.0386(2) 0.0010(2) -0.00010(16) -0.0049(2)
Cl1 0.071(3) 0.090(6) 0.059(4) -0.013(4) 0.015(3) -0.015(5)
Cl2 0.071(3) 0.090(6) 0.059(4) -0.013(4) 0.015(3) -0.015(5)
Cl3 0.071(3) 0.090(6) 0.059(4) -0.013(4) 0.015(3) -0.015(5)
P1 0.0444(18) 0.100(3) 0.060(2) 0.0003(19) 0.0038(16) -0.0055(18)
N2 0.034(5) 0.059(6) 0.048(5) 0.006(5) 0.005(4) -0.001(4)
N1 0.041(5) 0.060(6) 0.044(5) -0.003(4) -0.006(4) -0.001(4)
F1 0.117(7) 0.107(7) 0.107(7) -0.012(6) 0.029(6) -0.017(6)
F2 0.127(8) 0.143(9) 0.150(9) -0.018(7) 0.040(7) -0.063(7)
F3 0.127(7) 0.155(8) 0.069(5) -0.024(5) 0.002(5) 0.001(7)
F4 0.087(6) 0.172(10) 0.123(8) -0.051(7) -0.023(6) 0.029(6)
F5 0.124(7) 0.172(9) 0.065(5) 0.016(6) 0.016(5) -0.030(7)
F6 0.076(6) 0.134(8) 0.157(9) -0.001(7) -0.012(6) 0.034(5)
O1 0.056(5) 0.116(8) 0.072(6) 0.018(6) -0.010(5) -0.028(5)
O2 0.073(6) 0.077(6) 0.055(5) 0.013(5) -0.016(4) -0.009(5)
C1 0.047(7) 0.068(9) 0.059(8) 0.008(6) 0.003(6) -0.011(6)
C2 0.050(7) 0.068(8) 0.054(7) 0.008(6) -0.006(6) -0.015(6)
C3 0.042(6) 0.075(9) 0.059(8) 0.006(6) 0.002(6) -0.015(6)
C4 0.047(7) 0.084(10) 0.052(7) 0.007(6) 0.011(6) -0.024(6)
C5 0.047(7) 0.079(10) 0.060(8) 0.014(7) 0.001(6) -0.013(6)
C6 0.050(7) 0.059(9) 0.068(8) 0.004(7) -0.003(6) -0.007(6)
C7 0.062(8) 0.069(10) 0.096(10) 0.008(8) 0.005(8) -0.005(7)
C8 0.066(9) 0.064(10) 0.116(12) 0.005(9) -0.001(9) 0.002(7)
C9 0.065(9) 0.065(10) 0.106(12) -0.014(9) 0.002(8) -0.004(8)
C10 0.064(9) 0.070(11) 0.098(11) -0.007(8) 0.013(8) 0.002(7)
C11 0.057(8) 0.063(9) 0.077(9) 0.004(7) 0.003(7) -0.005(6)
C12 0.075(10) 0.074(12) 0.130(14) -0.013(10) 0.000(10) -0.001(9)
C13 0.093(12) 0.087(14) 0.145(16) -0.015(12) 0.000(11) 0.018(10)
C14 0.099(14) 0.088(14) 0.158(18) -0.013(13) 0.008(13) 0.015(11)
C15 0.088(13) 0.094(16) 0.168(19) -0.026(14) 0.004(13) 0.014(11)
C16 0.104(14) 0.101(16) 0.19(2) -0.023(15) 0.027(14) -0.001(12)
C17 0.095(13) 0.086(13) 0.163(18) -0.019(12) 0.024(12) 0.011(10)
C18 0.076(9) 0.089(11) 0.051(7) -0.005(7) -0.006(6) -0.004(7)
C19 0.043(7) 0.105(12) 0.095(10) -0.001(9) -0.013(7) -0.007(7)
C20 0.069(9) 0.126(14) 0.078(10) 0.007(9) 0.017(8) -0.022(9)
C21 0.068(8) 0.098(11) 0.065(8) 0.032(8) -0.008(7) -0.016(8)
C22 0.045(7) 0.077(9) 0.053(7) 0.013(6) 0.000(6) -0.003(6)
C23 0.038(6) 0.075(9) 0.055(7) 0.012(6) -0.006(5) -0.005(6)
C24 0.038(6) 0.078(9) 0.060(7) 0.007(7) -0.002(6) -0.012(6)
C25 0.040(6) 0.059(8) 0.047(6) 0.008(6) 0.000(5) -0.002(5)
C26 0.036(6) 0.056(7) 0.041(6) -0.002(5) 0.004(5) 0.002(5)
C27 0.041(6) 0.056(8) 0.048(7) -0.002(6) 0.002(5) 0.002(5)
C28 0.041(6) 0.052(7) 0.050(6) 0.000(6) 0.002(5) 0.002(5)
C29 0.058(7) 0.056(8) 0.052(7) 0.003(6) -0.008(6) 0.004(6)
C30 0.052(7) 0.062(8) 0.064(8) 0.009(7) -0.013(6) 0.003(6)
C31 0.041(6) 0.061(8) 0.052(7) 0.005(6) -0.009(5) 0.000(6)
C32 0.048(14) 0.080(19) 0.070(16) 0.018(14) -0.002(13) -0.004(13)
C32' 0.047(14) 0.10(2) 0.072(17) 0.022(16) -0.024(13) 0.007(14)
C33 0.085(10) 0.102(12) 0.071(9) 0.029(8) -0.028(8) -0.019(9)

loop_
_atom_type_symbol
_atom_type_description
_atom_type_scat_dispersion_real
_atom_type_scat_dispersion_imag
_atom_type_scat_source
C C 0.0033 0.0016 'International Tables Vol C Tables 4.2.6.8 and 6.1.1.4'
H H 0.0000 0.0000 'International Tables Vol C Tables 4.2.6.8 and 6.1.1.4'
N N 0.0061 0.0033 'International Tables Vol C Tables 4.2.6.8 and 6.1.1.4'
O O 0.0106 0.0060 'International Tables Vol C Tables 4.2.6.8 and 6.1.1.4'
F F 0.0171 0.0103 'International Tables Vol C Tables 4.2.6.8 and 6.1.1.4'
P P 0.1023 0.0942 'International Tables Vol C Tables 4.2.6.8 and 6.1.1.4'
Cl Cl 0.1484 0.1585 'International Tables Vol C Tables 4.2.6.8 and 6.1.1.4'
Ir Ir -1.4442 7.9887 'International Tables Vol C Tables 4.2.6.8 and 6.1.1.4'

loop_
_geom_angle_atom_site_label_1
_geom_angle_atom_site_label_2
_geom_angle_atom_site_label_3
_geom_angle
_geom_angle_site_symmetry_1
_geom_angle_site_symmetry_3
N1 Ir1 N2 76.7(3) . .
N1 Ir1 C3 109.4(4) . .
N2 Ir1 C3 165.7(4) . .
N1 Ir1 C5 160.1(4) . .
N2 Ir1 C5 105.8(4) . .
C3 Ir1 C5 64.0(4) . .
N1 Ir1 C4 144.7(4) . .
N2 Ir1 C4 138.5(4) . .
C3 Ir1 C4 37.4(4) . .
C5 Ir1 C4 37.5(4) . .
N1 Ir1 C2 98.2(4) . .
N2 Ir1 C2 129.5(4) . .
C3 Ir1 C2 38.2(4) . .
C5 Ir1 C2 64.6(5) . .
C4 Ir1 C2 62.9(4) . .
N1 Ir1 C1 121.2(4) . .
N2 Ir1 C1 101.2(4) . .
C3 Ir1 C1 64.5(4) . .
C5 Ir1 C1 39.0(4) . .
C4 Ir1 C1 63.5(4) . .
C2 Ir1 C1 38.7(4) . .
N1 Ir1 Cl1 84.4(4) . .
N2 Ir1 Cl1 83.0(3) . .
C3 Ir1 Cl1 110.1(4) . .
C5 Ir1 Cl1 115.4(4) . .
C4 Ir1 Cl1 96.5(4) . .
C2 Ir1 Cl1 147.3(4) . .
C1 Ir1 Cl1 154.4(4) . .
N1 Ir1 Cl2 68.5(4) . .
N2 Ir1 Cl2 78.7(4) . .
C3 Ir1 Cl2 115.5(4) . .
C5 Ir1 Cl2 131.4(4) . .
C4 Ir1 Cl2 110.0(4) . .
C2 Ir1 Cl2 146.8(4) . .
C1 Ir1 Cl2 170.2(4) . .
Cl1 Ir1 Cl2 16.0(3) . .
N1 Ir1 Cl3 109.8(4) . .
N2 Ir1 Cl3 86.7(3) . .
C3 Ir1 Cl3 102.7(4) . .
C5 Ir1 Cl3 90.1(4) . .
C4 Ir1 Cl3 77.3(4) . .
C2 Ir1 Cl3 139.1(4) . .
C1 Ir1 Cl3 128.9(4) . .
Cl1 Ir1 Cl3 25.5(4) . .
Cl2 Ir1 Cl3 41.3(4) . .
F2 P1 F6 92.4(6) . .
F2 P1 F5 92.7(6) . .
F6 P1 F5 93.9(6) . .
F2 P1 F3 90.1(6) . .
F6 P1 F3 90.0(5) . .
F5 P1 F3 175.1(6) . .
F2 P1 F4 91.2(6) . .
F6 P1 F4 176.1(6) . .
F5 P1 F4 87.3(5) . .
F3 P1 F4 88.6(5) . .
F2 P1 F1 179.5(7) . .
F6 P1 F1 87.9(5) . .
F5 P1 F1 87.7(5) . .
F3 P1 F1 89.6(5) . .
F4 P1 F1 88.4(5) . .
C22 N2 C26 118.4(9) . .
C22 N2 Ir1 124.0(7) . .
C26 N2 Ir1 117.4(7) . .
C31 N1 C27 116.6(9) . .
C31 N1 Ir1 126.1(7) . .
C27 N1 Ir1 117.2(7) . .
C24 O1 C32 124.6(12) . .
C24 O1 C32' 122.9(13) . .
C32 O1 C32' 112.5(15) . .
C29 O2 C33 119.1(9) . .
C2 C1 C5 106.5(10) . .
C2 C1 C6 126.7(11) . .
C5 C1 C6 126.8(11) . .
C2 C1 Ir1 70.6(7) . .
C5 C1 Ir1 70.1(7) . .
C6 C1 Ir1 126.4(8) . .
C3 C2 C1 108.0(10) . .
C3 C2 C18 127.5(10) . .
C1 C2 C18 124.4(11) . .
C3 C2 Ir1 70.5(7) . .
C1 C2 Ir1 70.7(7) . .
C18 C2 Ir1 126.2(8) . .
C4 C3 C2 107.6(10) . .
C4 C3 C19 126.7(11) . .
C2 C3 C19 125.1(11) . .
C4 C3 Ir1 71.6(6) . .
C2 C3 Ir1 71.3(6) . .
C19 C3 Ir1 129.3(9) . .
C3 C4 C5 110.8(10) . .
C3 C4 C20 124.3(11) . .
C5 C4 C20 124.8(12) . .
C3 C4 Ir1 71.0(6) . .
C5 C4 Ir1 71.0(6) . .
C20 C4 Ir1 127.5(9) . .
C4 C5 C1 107.0(10) . .
C4 C5 C21 126.5(11) . .
C1 C5 C21 126.1(11) . .
C4 C5 Ir1 71.4(7) . .
C1 C5 Ir1 70.9(6) . .
C21 C5 Ir1 128.7(9) . .
C11 C6 C7 117.3(12) . .
C11 C6 C1 123.7(12) . .
C7 C6 C1 118.9(11) . .
C8 C7 C6 120.5(13) . .
C8 C7 H7 119.8 . .
C6 C7 H7 119.8 . .
C9 C8 C7 122.0(14) . .
C9 C8 H8 119.0 . .
C7 C8 H8 119.0 . .
C8 C9 C10 116.6(14) . .
C8 C9 C12 120.6(15) . .
C10 C9 C12 122.8(15) . .
C11 C10 C9 123.1(14) . .
C11 C10 H10 118.4 . .
C9 C10 H10 118.4 . .
C10 C11 C6 120.4(13) . .
C10 C11 H11 119.8 . .
C6 C11 H11 119.8 . .
C17 C12 C13 116.6(17) . .
C17 C12 C9 120.2(17) . .
C13 C12 C9 123.1(17) . .
C14 C13 C12 124.3(19) . .
C14 C13 H13 117.9 . .
C12 C13 H13 117.9 . .
C15 C14 C13 118(2) . .
C15 C14 H14 121.1 . .
C13 C14 H14 121.1 . .
C14 C15 C16 125(2) . .
C14 C15 H15 117.7 . .
C16 C15 H15 117.7 . .
C15 C16 C17 114.3(19) . .
C15 C16 H16 122.8 . .
C17 C16 H16 122.8 . .
C12 C17 C16 122.1(18) . .
C12 C17 H17 118.9 . .
C16 C17 H17 118.9 . .
C2 C18 H18A 109.5 . .
C2 C18 H18B 109.5 . .
H18A C18 H18B 109.5 . .
C2 C18 H18C 109.5 . .
H18A C18 H18C 109.5 . .
H18B C18 H18C 109.5 . .
C3 C19 H19A 109.5 . .
C3 C19 H19B 109.5 . .
H19A C19 H19B 109.5 . .
C3 C19 H19C 109.5 . .
H19A C19 H19C 109.5 . .
H19B C19 H19C 109.5 . .
C4 C20 H20A 109.5 . .
C4 C20 H20B 109.5 . .
H20A C20 H20B 109.5 . .
C4 C20 H20C 109.5 . .
H20A C20 H20C 109.5 . .
H20B C20 H20C 109.5 . .
C5 C21 H21A 109.5 . .
C5 C21 H21B 109.5 . .
H21A C21 H21B 109.5 . .
C5 C21 H21C 109.5 . .
H21A C21 H21C 109.5 . .
H21B C21 H21C 109.5 . .
N2 C22 C23 123.8(11) . .
N2 C22 H22 118.1 . .
C23 C22 H22 118.1 . .
C22 C23 C24 117.2(10) . .
C22 C23 H23 121.4 . .
C24 C23 H23 121.4 . .
O1 C24 C25 120.6(10) . .
O1 C24 C23 119.7(10) . .
C25 C24 C23 119.7(10) . .
C26 C25 C24 119.4(10) . .
C26 C25 H25 120.3 . .
C24 C25 H25 120.3 . .
N2 C26 C25 121.4(10) . .
N2 C26 C27 114.4(9) . .
C25 C26 C27 124.2(10) . .
N1 C27 C28 121.3(10) . .
N1 C27 C26 114.2(9) . .
C28 C27 C26 124.5(10) . .
C27 C28 C29 120.6(10) . .
C27 C28 H28 119.7 . .
C29 C28 H28 119.7 . .
O2 C29 C28 125.8(11) . .
O2 C29 C30 116.4(10) . .
C28 C29 C30 117.8(11) . .
C31 C30 C29 118.4(11) . .
C31 C30 H30 120.8 . .
C29 C30 H30 120.8 . .
C30 C31 N1 125.1(10) . .
C30 C31 H31 117.4 . .
N1 C31 H31 117.4 . .
O1 C32 C32 153(3) . 3_556
O1 C32 H32A 110.7 . .
C32 C32 H32A 92.4 3_556 .
O1 C32 H32B 109.9 . .
C32 C32 H32B 73.5 3_556 .
H32A C32 H32B 109.5 . .
O1 C32 H32C 107.9 . .
C32 C32 H32C 48.7 3_556 .
H32A C32 H32C 109.5 . .
H32B C32 H32C 109.5 . .
O1 C32' H32D 109.5 . .
O1 C32' H32E 109.5 . .
H32D C32' H32E 109.5 . .
O1 C32' H32F 109.5 . .
H32D C32' H32F 109.5 . .
H32E C32' H32F 109.5 . .
O2 C33 H33A 109.5 . .
O2 C33 H33B 109.5 . .
H33A C33 H33B 109.5 . .
O2 C33 H33C 109.5 . .
H33A C33 H33C 109.5 . .
H33B C33 H33C 109.5 . .

loop_
_geom_bond_atom_site_label_1
_geom_bond_atom_site_label_2
_geom_bond_distance
_geom_bond_site_symmetry_2
Ir1 N1 2.082(9) .
Ir1 N2 2.095(8) .
Ir1 C3 2.177(11) .
Ir1 C5 2.179(12) .
Ir1 C4 2.184(10) .
Ir1 C2 2.187(11) .
Ir1 C1 2.189(12) .
Ir1 Cl1 2.244(10) .
Ir1 Cl2 2.805(15) .
Ir1 Cl3 2.843(12) .
P1 F2 1.546(10) .
P1 F6 1.549(8) .
P1 F5 1.569(8) .
P1 F3 1.582(8) .
P1 F4 1.595(9) .
P1 F1 1.617(9) .
N2 C22 1.341(13) .
N2 C26 1.346(13) .
N1 C31 1.347(12) .
N1 C27 1.363(12) .
O1 C24 1.345(13) .
O1 C32 1.39(2) .
O1 C32' 1.39(2) .
O2 C29 1.336(13) .
O2 C33 1.421(13) .
C1 C2 1.450(15) .
C1 C5 1.459(16) .
C1 C6 1.482(16) .
C2 C3 1.428(16) .
C2 C18 1.504(15) .
C3 C4 1.399(16) .
C3 C19 1.484(15) .
C4 C5 1.404(16) .
C4 C20 1.474(16) .
C5 C21 1.501(15) .
C6 C11 1.383(16) .
C6 C7 1.390(16) .
C7 C8 1.385(17) .
C7 H7 0.9300 .
C8 C9 1.351(19) .
C8 H8 0.9300 .
C9 C10 1.382(18) .
C9 C12 1.47(2) .
C10 C11 1.354(16) .
C10 H10 0.9300 .
C11 H11 0.9300 .
C12 C17 1.32(2) .
C12 C13 1.38(2) .
C13 C14 1.35(2) .
C13 H13 0.9300 .
C14 C15 1.31(2) .
C14 H14 0.9300 .
C15 C16 1.36(2) .
C15 H15 0.9300 .
C16 C17 1.48(2) .
C16 H16 0.9300 .
C17 H17 0.9300 .
C18 H18A 0.9600 .
C18 H18B 0.9600 .
C18 H18C 0.9600 .
C19 H19A 0.9600 .
C19 H19B 0.9600 .
C19 H19C 0.9600 .
C20 H20A 0.9600 .
C20 H20B 0.9600 .
C20 H20C 0.9600 .
C21 H21A 0.9600 .
C21 H21B 0.9600 .
C21 H21C 0.9600 .
C22 C23 1.363(15) .
C22 H22 0.9300 .
C23 C24 1.390(15) .
C23 H23 0.9300 .
C24 C25 1.380(14) .
C25 C26 1.366(13) .
C25 H25 0.9300 .
C26 C27 1.477(14) .
C27 C28 1.371(14) .
C28 C29 1.378(14) .
C28 H28 0.9300 .
C29 C30 1.403(15) .
C30 C31 1.337(14) .
C30 H30 0.9300 .
C31 H31 0.9300 .
C32 C32 1.88(4) 3_556
C32 H32A 0.9600 .
C32 H32B 0.9599 .
C32 H32C 0.9601 .
C32' H32D 0.9600 .
C32' H32E 0.9600 .
C32' H32F 0.9600 .
C33 H33A 0.9600 .
C33 H33B 0.9600 .
C33 H33C 0.9600 .

loop_
_geom_torsion_atom_site_label_1
_geom_torsion_atom_site_label_2
_geom_torsion_atom_site_label_3
_geom_torsion_atom_site_label_4
_geom_torsion
_geom_torsion_site_symmetry_4
N1 Ir1 N2 C22 -175.7(10) .
C3 Ir1 N2 C22 67.3(19) .
C5 Ir1 N2 C22 24.7(10) .
C4 Ir1 N2 C22 2.1(12) .
C2 Ir1 N2 C22 94.5(10) .
C1 Ir1 N2 C22 64.6(10) .
Cl1 Ir1 N2 C22 -89.8(9) .
Cl2 Ir1 N2 C22 -105.4(9) .
Cl3 Ir1 N2 C22 -64.4(9) .
N1 Ir1 N2 C26 -0.9(7) .
C3 Ir1 N2 C26 -117.9(16) .
C5 Ir1 N2 C26 -160.6(8) .
C4 Ir1 N2 C26 176.9(8) .
C2 Ir1 N2 C26 -90.7(9) .
C1 Ir1 N2 C26 -120.6(8) .
Cl1 Ir1 N2 C26 84.9(8) .
Cl2 Ir1 N2 C26 69.4(8) .
Cl3 Ir1 N2 C26 110.3(8) .
N2 Ir1 N1 C31 178.1(9) .
C3 Ir1 N1 C31 -15.4(10) .
C5 Ir1 N1 C31 -82.1(14) .
C4 Ir1 N1 C31 0.6(13) .
C2 Ir1 N1 C31 -53.2(9) .
C1 Ir1 N1 C31 -86.7(9) .
Cl1 Ir1 N1 C31 94.0(9) .
Cl2 Ir1 N1 C31 95.2(9) .
Cl3 Ir1 N1 C31 96.6(9) .
N2 Ir1 N1 C27 -1.3(7) .
C3 Ir1 N1 C27 165.2(8) .
C5 Ir1 N1 C27 98.5(12) .
C4 Ir1 N1 C27 -178.8(8) .
C2 Ir1 N1 C27 127.4(8) .
C1 Ir1 N1 C27 93.9(8) .
Cl1 Ir1 N1 C27 -85.4(8) .
Cl2 Ir1 N1 C27 -84.2(8) .
Cl3 Ir1 N1 C27 -82.8(8) .
N1 Ir1 C1 C2 60.9(7) .
N2 Ir1 C1 C2 142.1(6) .
C3 Ir1 C1 C2 -37.2(6) .
C5 Ir1 C1 C2 -116.6(9) .
C4 Ir1 C1 C2 -79.0(7) .
Cl1 Ir1 C1 C2 -120.6(9) .
Cl2 Ir1 C1 C2 -129(2) .
Cl3 Ir1 C1 C2 -123.1(7) .
N1 Ir1 C1 C5 177.5(6) .
N2 Ir1 C1 C5 -101.3(7) .
C3 Ir1 C1 C5 79.4(7) .
C4 Ir1 C1 C5 37.6(6) .
C2 Ir1 C1 C5 116.6(9) .
Cl1 Ir1 C1 C5 -4.0(12) .
Cl2 Ir1 C1 C5 -13(3) .
Cl3 Ir1 C1 C5 -6.5(9) .
N1 Ir1 C1 C6 -60.9(11) .
N2 Ir1 C1 C6 20.3(11) .
C3 Ir1 C1 C6 -158.9(12) .
C5 Ir1 C1 C6 121.6(13) .
C4 Ir1 C1 C6 159.3(12) .
C2 Ir1 C1 C6 -121.7(13) .
Cl1 Ir1 C1 C6 117.6(11) .
Cl2 Ir1 C1 C6 109(2) .
Cl3 Ir1 C1 C6 115.2(10) .
C5 C1 C2 C3 -0.3(13) .
C6 C1 C2 C3 -177.7(11) .
Ir1 C1 C2 C3 61.0(8) .
C5 C1 C2 C18 177.5(11) .
C6 C1 C2 C18 0.1(19) .
Ir1 C1 C2 C18 -121.3(12) .
C5 C1 C2 Ir1 -61.3(8) .
C6 C1 C2 Ir1 121.4(12) .
N1 Ir1 C2 C3 110.9(7) .
N2 Ir1 C2 C3 -169.5(6) .
C5 Ir1 C2 C3 -79.6(7) .
C4 Ir1 C2 C3 -37.5(7) .
C1 Ir1 C2 C3 -118.1(9) .
Cl1 Ir1 C2 C3 18.4(11) .
Cl2 Ir1 C2 C3 48.0(10) .
Cl3 Ir1 C2 C3 -22.7(10) .
N1 Ir1 C2 C1 -130.9(6) .
N2 Ir1 C2 C1 -51.4(8) .
C3 Ir1 C2 C1 118.1(9) .
C5 Ir1 C2 C1 38.6(6) .
C4 Ir1 C2 C1 80.6(7) .
Cl1 Ir1 C2 C1 136.6(8) .
Cl2 Ir1 C2 C1 166.1(7) .
Cl3 Ir1 C2 C1 95.4(8) .
N1 Ir1 C2 C18 -11.8(11) .
N2 Ir1 C2 C18 67.8(12) .
C3 Ir1 C2 C18 -122.7(13) .
C5 Ir1 C2 C18 157.7(12) .
C4 Ir1 C2 C18 -160.3(12) .
C1 Ir1 C2 C18 119.1(13) .
Cl1 Ir1 C2 C18 -104.3(12) .
Cl2 Ir1 C2 C18 -74.8(13) .
Cl3 Ir1 C2 C18 -145.5(9) .
C1 C2 C3 C4 1.7(13) .
C18 C2 C3 C4 -176.0(12) .
Ir1 C2 C3 C4 62.8(8) .
C1 C2 C3 C19 173.5(12) .
C18 C2 C3 C19 -4(2) .
Ir1 C2 C3 C19 -125.4(13) .
C1 C2 C3 Ir1 -61.1(8) .
C18 C2 C3 Ir1 121.2(12) .
N1 Ir1 C3 C4 164.8(7) .
N2 Ir1 C3 C4 -82.0(17) .
C5 Ir1 C3 C4 -35.5(7) .
C2 Ir1 C3 C4 -116.7(10) .
C1 Ir1 C3 C4 -79.1(8) .
Cl1 Ir1 C3 C4 73.7(8) .
Cl2 Ir1 C3 C4 90.1(8) .
Cl3 Ir1 C3 C4 48.2(8) .
N1 Ir1 C3 C2 -78.4(7) .
N2 Ir1 C3 C2 34.7(18) .
C5 Ir1 C3 C2 81.2(7) .
C4 Ir1 C3 C2 116.7(10) .
C1 Ir1 C3 C2 37.7(6) .
Cl1 Ir1 C3 C2 -169.5(6) .
Cl2 Ir1 C3 C2 -153.2(6) .
Cl3 Ir1 C3 C2 165.0(6) .
N1 Ir1 C3 C19 42.1(12) .
N2 Ir1 C3 C19 155.2(13) .
C5 Ir1 C3 C19 -158.2(13) .
C4 Ir1 C3 C19 -122.7(15) .
C2 Ir1 C3 C19 120.5(14) .
C1 Ir1 C3 C19 158.2(13) .
Cl1 Ir1 C3 C19 -49.0(12) .
Cl2 Ir1 C3 C19 -32.7(13) .
Cl3 Ir1 C3 C19 -74.5(12) .
C2 C3 C4 C5 -2.5(14) .
C19 C3 C4 C5 -174.2(12) .
Ir1 C3 C4 C5 60.1(9) .
C2 C3 C4 C20 174.5(12) .
C19 C3 C4 C20 3(2) .
Ir1 C3 C4 C20 -122.9(13) .
C2 C3 C4 Ir1 -62.6(8) .
C19 C3 C4 Ir1 125.7(13) .
N1 Ir1 C4 C3 -25.3(11) .
N2 Ir1 C4 C3 158.3(7) .
C5 Ir1 C4 C3 121.1(11) .
C2 Ir1 C4 C3 38.3(7) .
C1 Ir1 C4 C3 81.9(8) .
Cl1 Ir1 C4 C3 -114.9(7) .
Cl2 Ir1 C4 C3 -106.1(8) .
Cl3 Ir1 C4 C3 -131.8(8) .
N1 Ir1 C4 C5 -146.4(7) .
N2 Ir1 C4 C5 37.3(10) .
C3 Ir1 C4 C5 -121.1(11) .
C2 Ir1 C4 C5 -82.7(8) .
C1 Ir1 C4 C5 -39.1(7) .
Cl1 Ir1 C4 C5 124.1(7) .
Cl2 Ir1 C4 C5 132.8(7) .
Cl3 Ir1 C4 C5 107.2(8) .
N1 Ir1 C4 C20 93.8(12) .
N2 Ir1 C4 C20 -82.5(13) .
C3 Ir1 C4 C20 119.2(15) .
C5 Ir1 C4 C20 -119.8(14) .
C2 Ir1 C4 C20 157.5(13) .
C1 Ir1 C4 C20 -158.9(13) .
Cl1 Ir1 C4 C20 4.3(12) .
Cl2 Ir1 C4 C20 13.0(12) .
Cl3 Ir1 C4 C20 -12.6(11) .
C3 C4 C5 C1 2.3(14) .
C20 C4 C5 C1 -174.7(12) .
Ir1 C4 C5 C1 62.3(8) .
C3 C4 C5 C21 175.0(12) .
C20 C4 C5 C21 -2(2) .
Ir1 C4 C5 C21 -124.9(13) .
C3 C4 C5 Ir1 -60.1(9) .
C20 C4 C5 Ir1 123.0(13) .
C2 C1 C5 C4 -1.2(13) .
C6 C1 C5 C4 176.2(11) .
Ir1 C1 C5 C4 -62.7(8) .
C2 C1 C5 C21 -174.0(11) .
C6 C1 C5 C21 3(2) .
Ir1 C1 C5 C21 124.5(12) .
C2 C1 C5 Ir1 61.5(8) .
C6 C1 C5 Ir1 -121.1(12) .
N1 Ir1 C5 C4 110.0(11) .
N2 Ir1 C5 C4 -155.3(7) .
C3 Ir1 C5 C4 35.4(7) .
C2 Ir1 C5 C4 78.0(7) .
C1 Ir1 C5 C4 116.3(10) .
Cl1 Ir1 C5 C4 -65.7(8) .
Cl2 Ir1 C5 C4 -66.6(9) .
Cl3 Ir1 C5 C4 -68.8(7) .
N1 Ir1 C5 C1 -6.3(14) .
N2 Ir1 C5 C1 88.4(7) .
C3 Ir1 C5 C1 -80.9(7) .
C4 Ir1 C5 C1 -116.3(10) .
C2 Ir1 C5 C1 -38.3(6) .
Cl1 Ir1 C5 C1 178.1(6) .
Cl2 Ir1 C5 C1 177.1(6) .
Cl3 Ir1 C5 C1 175.0(7) .
N1 Ir1 C5 C21 -127.7(12) .
N2 Ir1 C5 C21 -33.0(12) .
C3 Ir1 C5 C21 157.7(13) .
C4 Ir1 C5 C21 122.3(15) .
C2 Ir1 C5 C21 -159.7(13) .
C1 Ir1 C5 C21 -121.4(14) .
Cl1 Ir1 C5 C21 56.7(12) .
Cl2 Ir1 C5 C21 55.7(13) .
Cl3 Ir1 C5 C21 53.6(11) .
C2 C1 C6 C11 -51.2(18) .
C5 C1 C6 C11 132.0(13) .
Ir1 C1 C6 C11 40.7(16) .
C2 C1 C6 C7 125.6(14) .
C5 C1 C6 C7 -51.2(17) .
Ir1 C1 C6 C7 -142.5(10) .
C11 C6 C7 C8 0.7(19) .
C1 C6 C7 C8 -176.3(12) .
C6 C7 C8 C9 2(2) .
C7 C8 C9 C10 -4(2) .
C7 C8 C9 C12 176.8(13) .
C8 C9 C10 C11 2(2) .
C12 C9 C10 C11 -178.2(13) .
C9 C10 C11 C6 1(2) .
C7 C6 C11 C10 -2.1(18) .
C1 C6 C11 C10 174.7(12) .
C8 C9 C12 C17 171.4(16) .
C10 C9 C12 C17 -8(2) .
C8 C9 C12 C13 -12(2) .
C10 C9 C12 C13 168.3(15) .
C17 C12 C13 C14 -1(3) .
C9 C12 C13 C14 -177.1(16) .
C12 C13 C14 C15 -3(3) .
C13 C14 C15 C16 5(3) .
C14 C15 C16 C17 -4(3) .
C13 C12 C17 C16 2(3) .
C9 C12 C17 C16 178.7(15) .
C15 C16 C17 C12 0(3) .
C26 N2 C22 C23 1.0(17) .
Ir1 N2 C22 C23 175.7(9) .
N2 C22 C23 C24 -1.3(19) .
C32 O1 C24 C25 17(2) .
C32' O1 C24 C25 -160.6(16) .
C32 O1 C24 C23 -161.1(17) .
C32' O1 C24 C23 21(2) .
C22 C23 C24 O1 -180.0(11) .
C22 C23 C24 C25 2.0(18) .
O1 C24 C25 C26 179.6(11) .
C23 C24 C25 C26 -2.3(17) .
C22 N2 C26 C25 -1.3(16) .
Ir1 N2 C26 C25 -176.4(8) .
C22 N2 C26 C27 177.9(9) .
Ir1 N2 C26 C27 2.8(12) .
C24 C25 C26 N2 2.0(17) .
C24 C25 C26 C27 -177.1(10) .
C31 N1 C27 C28 2.3(15) .
Ir1 N1 C27 C28 -178.3(8) .
C31 N1 C27 C26 -176.3(9) .
Ir1 N1 C27 C26 3.2(12) .
N2 C26 C27 N1 -3.9(14) .
C25 C26 C27 N1 175.3(10) .
N2 C26 C27 C28 177.6(10) .
C25 C26 C27 C28 -3.2(17) .
N1 C27 C28 C29 1.3(16) .
C26 C27 C28 C29 179.7(10) .
C33 O2 C29 C28 -4.2(18) .
C33 O2 C29 C30 175.8(11) .
C27 C28 C29 O2 177.0(11) .
C27 C28 C29 C30 -3.0(17) .
O2 C29 C30 C31 -178.9(10) .
C28 C29 C30 C31 1.1(17) .
C29 C30 C31 N1 2.8(19) .
C27 N1 C31 C30 -4.4(17) .
Ir1 N1 C31 C30 176.2(9) .
C24 O1 C32 C32 -144(5) 3_556
C32' O1 C32 C32 34(6) 3_556
